data_4117928
loop_
_publ_author_name
'Feng-Rong Dai'
'Zhenqiang Wang'

_publ_section_title
;
 Modular Assembly of Metal-Organic Supercontainers Incorporating
 Sulfonylcalixarenes
;
_journal_name_full 'Journal of the American Chemical Society'
_journal_page_first 8002
_journal_page_last 8005
_journal_paper_doi 10.1021/ja300095j
_journal_volume 134
_journal_year 2012
_chemical_formula_moiety 'C312 H300 Co24 O126 S24'
_chemical_formula_sum 'C312 H300 Co24 O126 S24'
_chemical_formula_weight 8249.28
_chemical_name_systematic
;
 ?
;
_space_group_IT_number 87
_symmetry_cell_setting tetragonal
_symmetry_space_group_name_Hall '-I 4'
_symmetry_space_group_name_H-M 'I 4/m'
_atom_sites_solution_hydrogens geom
_atom_sites_solution_primary direct
_atom_sites_solution_secondary difmap
_audit_creation_method SHELXL-97
_cell_angle_alpha 90.00
_cell_angle_beta 90.00
_cell_angle_gamma 90.00
_cell_formula_units_Z 2
_cell_length_a 26.1192(14)
_cell_length_b 26.1192(14)
_cell_length_c 43.919(5)
_cell_measurement_reflns_used 9540
_cell_measurement_temperature 100(2)
_cell_measurement_theta_max 23.27
_cell_measurement_theta_min 2.16
_cell_volume 29962(4)
_computing_cell_refinement 'Bruker SMART'
_computing_data_collection 'Bruker SMART'
_computing_data_reduction 'Bruker SAINT'
_computing_molecular_graphics 'Bruker SHELXTL'
_computing_publication_material 'Bruker SHELXTL'
_computing_structure_refinement 'SHELXL-97 (Sheldrick, 1997)'
_computing_structure_solution 'SHELXS-97 (Sheldrick, 1990)'
_diffrn_ambient_temperature 100(2)
_diffrn_measured_fraction_theta_full 0.999
_diffrn_measured_fraction_theta_max 0.999
_diffrn_measurement_device_type 'CCD area detector'
_diffrn_measurement_method 'phi and omega scans'
_diffrn_radiation_monochromator graphite
_diffrn_radiation_source 'fine-focus sealed tube'
_diffrn_radiation_type MoK\a
_diffrn_radiation_wavelength 0.71073
_diffrn_reflns_av_R_equivalents 0.0590
_diffrn_reflns_av_sigmaI/netI 0.0315
_diffrn_reflns_limit_h_max 29
_diffrn_reflns_limit_h_min -28
_diffrn_reflns_limit_k_max 28
_diffrn_reflns_limit_k_min -29
_diffrn_reflns_limit_l_max 48
_diffrn_reflns_limit_l_min -48
_diffrn_reflns_number 124805
_diffrn_reflns_theta_full 23.29
_diffrn_reflns_theta_max 23.29
_diffrn_reflns_theta_min 1.80
_exptl_absorpt_coefficient_mu 0.780
_exptl_absorpt_correction_T_max 0.7455
_exptl_absorpt_correction_T_min 0.6736
_exptl_absorpt_correction_type multi-scan
_exptl_absorpt_process_details SADABS
_exptl_crystal_colour red
_exptl_crystal_density_diffrn 0.914
_exptl_crystal_density_meas ?
_exptl_crystal_description block
_exptl_crystal_F_000 8424
_exptl_crystal_size_max 0.55
_exptl_crystal_size_mid 0.45
_exptl_crystal_size_min 0.40
_platon_squeeze_details
;
;
_refine_diff_density_max 1.791
_refine_diff_density_min -0.566
_refine_diff_density_rms 0.094
_refine_ls_extinction_method none
_refine_ls_goodness_of_fit_ref 0.992
_refine_ls_hydrogen_treatment constr
_refine_ls_matrix_type full
_refine_ls_number_parameters 571
_refine_ls_number_reflns 10933
_refine_ls_number_restraints 123
_refine_ls_restrained_S_all 0.994
_refine_ls_R_factor_all 0.0905
_refine_ls_R_factor_gt 0.0749
_refine_ls_shift/su_max 0.001
_refine_ls_shift/su_mean 0.000
_refine_ls_structure_factor_coef Fsqd
_refine_ls_weighting_details 'calc w=1/[\s^2^(Fo^2^)+(0.2000P)^2^+0.0000P] where P=(Fo^2^+2Fc^2^)/3'
_refine_ls_weighting_scheme calc
_refine_ls_wR_factor_gt 0.2303
_refine_ls_wR_factor_ref 0.2475
_reflns_number_gt 8041
_reflns_number_total 10933
_reflns_threshold_expression >2sigma(I)
_cod_data_source_file ja300095j_si_003.cif
_cod_data_source_block MOSC-1-Co
_cod_depositor_comments
;
The following automatic conversions were performed:

'_exptl_crystal_density_meas' value 'none' was changed to '?' - the
value is perceived as not measured.

Automatic conversion script
Id: cif_fix_values 3008 2015-01-20 13:52:24Z robertas 
;
_cod_database_code 4117928

loop_
_symmetry_equiv_pos_as_xyz
'x, y, z'
'-x, -y, z'
'-y, x, z'
'y, -x, z'
'x+1/2, y+1/2, z+1/2'
'-x+1/2, -y+1/2, z+1/2'
'-y+1/2, x+1/2, z+1/2'
'y+1/2, -x+1/2, z+1/2'
'-x, -y, -z'
'x, y, -z'
'y, -x, -z'
'-y, x, -z'
'-x+1/2, -y+1/2, -z+1/2'
'x+1/2, y+1/2, -z+1/2'
'y+1/2, -x+1/2, -z+1/2'
'-y+1/2, x+1/2, -z+1/2'

loop_
_atom_site_label
_atom_site_type_symbol
_atom_site_fract_x
_atom_site_fract_y
_atom_site_fract_z
_atom_site_U_iso_or_equiv
_atom_site_adp_type
_atom_site_occupancy
_atom_site_symmetry_multiplicity
_atom_site_calc_flag
_atom_site_refinement_flags
Co1 Co 0.90870(3) 0.28949(3) 0.0000 0.0407(3) Uani 1 2 d S
Co2 Co 0.84001(2) 0.24560(2) 0.049247(14) 0.0396(2) Uani 1 1 d .
Co3 Co 0.77078(3) 0.20122(3) 0.0000 0.0396(3) Uani 1 2 d S
Co4 Co 0.95536(3) 0.06881(3) 0.174759(14) 0.0513(3) Uani 1 1 d .
S1 S 0.91753(7) 0.40704(7) 0.0000 0.0447(5) Uani 1 2 d S
S2 S 0.78960(5) 0.32550(5) 0.09062(3) 0.0473(4) Uani 1 1 d .
S3 S 0.66116(7) 0.24477(7) 0.0000 0.0461(5) Uani 1 2 d S
S4 S 0.91664(8) 0.12756(8) 0.23110(3) 0.0815(6) Uani 1 1 d .
O1 O 0.85774(15) 0.21745(18) 0.0000 0.0388(12) Uani 1 2 d S
O2 O 0.94742(16) 0.36063(18) 0.0000 0.0462(11) Uani 1 2 d S
O3 O 0.94668(17) 0.45315(18) 0.0000 0.0514(12) Uani 1 2 d S
O4 O 0.85941(12) 0.31800(12) 0.03300(7) 0.0421(8) Uani 1 1 d .
O5 O 0.81846(13) 0.27916(13) 0.09073(7) 0.0493(9) Uani 1 1 d .
O6 O 0.77627(14) 0.34552(14) 0.11999(8) 0.0596(10) Uani 1 1 d .
O7 O 0.76580(12) 0.25795(12) 0.03326(7) 0.0401(8) Uani 1 1 d .
O8 O 0.69102(17) 0.19797(16) 0.0000 0.0429(11) Uani 1 2 d S
O9 O 0.60769(17) 0.23824(19) 0.0000 0.0526(13) Uani 1 2 d S
O10 O 1.0000 0.0000 0.15514(17) 0.0463(17) Uani 1 4 d S
O11 O 0.91676(17) 0.12737(16) 0.19807(8) 0.0720(12) Uani 1 1 d .
O12 O 0.8904(2) 0.1688(2) 0.24482(10) 0.1009(17) Uani 1 1 d .
O13 O 1.01622(15) 0.07684(16) 0.20490(7) 0.0636(11) Uani 1 1 d .
O14 O 0.82355(14) 0.17677(12) 0.06667(7) 0.0484(9) Uani 1 1 d .
O15 O 0.77355(13) 0.14366(12) 0.03049(7) 0.0470(8) Uani 1 1 d .
O16 O 0.89595(14) 0.06562(14) 0.14558(7) 0.0517(9) Uani 1 1 d .
O17 O 0.87866(14) -0.01735(14) 0.14546(7) 0.0523(9) Uani 1 1 d .
O18 O 0.76700(14) -0.09006(13) 0.06682(7) 0.0489(9) Uani 1 1 d .
O19 O 0.73596(13) -0.03969(13) 0.03034(8) 0.0483(9) Uani 1 1 d .
C1 C 0.85420(17) 0.36357(18) 0.04523(11) 0.0384(11) Uani 1 1 d .
C2 C 0.87687(18) 0.40886(18) 0.03245(11) 0.0429(12) Uani 1 1 d .
C3 C 0.8721(2) 0.4565(2) 0.04580(14) 0.0595(15) Uani 1 1 d .
H3 H 0.8911 0.4844 0.0378 0.071 Uiso 1 1 calc R
C4 C 0.8405(3) 0.4644(2) 0.07044(15) 0.0749(19) Uani 1 1 d D
C5 C 0.8190(2) 0.4221(2) 0.08382(13) 0.0564(14) Uani 1 1 d .
H5 H 0.8006 0.4259 0.1023 0.068 Uiso 1 1 calc R
C6 C 0.82349(18) 0.37400(19) 0.07088(11) 0.0458(12) Uani 1 1 d .
C7 C 0.8366(4) 0.5188(3) 0.08443(19) 0.124(4) Uani 1 1 d D
C8 C 0.8876(6) 0.5342(5) 0.0984(3) 0.197(7) Uani 1 1 d D
H8A H 0.9146 0.5321 0.0829 0.236 Uiso 1 1 calc R
H8B H 0.8958 0.5112 0.1153 0.236 Uiso 1 1 calc R
H8C H 0.8854 0.5695 0.1060 0.236 Uiso 1 1 calc R
C9 C 0.8172(6) 0.5539(3) 0.0588(2) 0.205(7) Uani 1 1 d D
H9A H 0.8112 0.5883 0.0669 0.246 Uiso 1 1 calc R
H9B H 0.7852 0.5401 0.0505 0.246 Uiso 1 1 calc R
H9C H 0.8430 0.5556 0.0426 0.246 Uiso 1 1 calc R
C10 C 0.8017(6) 0.5171(3) 0.1123(2) 0.176(6) Uani 1 1 d D
H10A H 0.8201 0.5015 0.1294 0.211 Uiso 1 1 calc R
H10B H 0.7712 0.4968 0.1076 0.211 Uiso 1 1 calc R
H10C H 0.7915 0.5520 0.1178 0.211 Uiso 1 1 calc R
C11 C 0.72764(17) 0.28227(17) 0.04512(11) 0.0397(11) Uani 1 1 d .
C12 C 0.7322(2) 0.3164(2) 0.07042(14) 0.0574(15) Uani 1 1 d .
C13 C 0.6907(2) 0.3440(3) 0.0820(2) 0.114(3) Uani 1 1 d .
H13 H 0.6952 0.3635 0.1001 0.137 Uiso 1 1 calc R
C14 C 0.6420(2) 0.3437(3) 0.0677(2) 0.107(3) Uani 1 1 d D
C15 C 0.6358(2) 0.3102(3) 0.0434(2) 0.099(3) Uani 1 1 d .
H15 H 0.6028 0.3059 0.0346 0.119 Uiso 1 1 calc R
C16 C 0.6779(2) 0.2823(2) 0.03155(15) 0.0614(16) Uani 1 1 d .
C17 C 0.5977(3) 0.3796(5) 0.0763(3) 0.169(5) Uani 1 1 d DU
C18 C 0.6110(3) 0.4110(4) 0.1026(2) 0.154(5) Uani 1 1 d DU
H18A H 0.5850 0.4376 0.1054 0.185 Uiso 1 1 calc R
H18B H 0.6444 0.4270 0.0992 0.185 Uiso 1 1 calc R
H18C H 0.6126 0.3894 0.1208 0.185 Uiso 1 1 calc R
C19 C 0.5516(3) 0.3442(4) 0.0809(3) 0.161(5) Uani 1 1 d DU
H19A H 0.5562 0.3243 0.0997 0.194 Uiso 1 1 calc R
H19B H 0.5487 0.3208 0.0636 0.194 Uiso 1 1 calc R
H19C H 0.5203 0.3648 0.0825 0.194 Uiso 1 1 calc R
C20 C 0.5801(7) 0.4182(5) 0.0491(3) 0.235(7) Uani 1 1 d DU
H20A H 0.5432 0.4243 0.0505 0.282 Uiso 1 1 calc R
H20B H 0.5882 0.4027 0.0294 0.282 Uiso 1 1 calc R
H20C H 0.5984 0.4508 0.0512 0.282 Uiso 1 1 calc R
C21 C 1.0213(3) 0.1055(3) 0.22929(12) 0.0734(19) Uani 1 1 d .
C22 C 0.9804(3) 0.1294(3) 0.24417(13) 0.084(2) Uani 1 1 d .
C23 C 0.9889(4) 0.1619(4) 0.26898(14) 0.108(3) Uani 1 1 d .
H23 H 0.9612 0.1819 0.2764 0.129 Uiso 1 1 calc R
C24 C 1.0351(5) 0.1663(4) 0.28295(19) 0.146(4) Uani 1 1 d D
C25 C 1.0764(4) 0.1424(4) 0.26929(15) 0.117(3) Uani 1 1 d .
H25 H 1.1098 0.1482 0.2771 0.141 Uiso 1 1 calc R
C26 C 1.0700(3) 0.1102(3) 0.24453(13) 0.087(2) Uani 1 1 d .
C27 C 1.0427(6) 0.1996(5) 0.3123(3) 0.207(7) Uani 1 1 d DU
C28 C 1.0109(6) 0.1738(5) 0.3381(2) 0.258(8) Uani 1 1 d DU
H28A H 1.0059 0.1981 0.3548 0.310 Uiso 1 1 calc R
H28B H 1.0292 0.1436 0.3456 0.310 Uiso 1 1 calc R
H28C H 0.9775 0.1634 0.3300 0.310 Uiso 1 1 calc R
C29 C 1.0972(6) 0.2014(6) 0.3220(3) 0.283(9) Uani 1 1 d DU
H29A H 1.1150 0.2286 0.3108 0.340 Uiso 1 1 calc R
H29B H 1.1135 0.1684 0.3175 0.340 Uiso 1 1 calc R
H29C H 1.0991 0.2083 0.3439 0.340 Uiso 1 1 calc R
C30 C 1.0198(7) 0.2512(5) 0.3048(3) 0.280(10) Uani 1 1 d DU
H30A H 1.0185 0.2723 0.3232 0.336 Uiso 1 1 calc R
H30B H 0.9851 0.2465 0.2968 0.336 Uiso 1 1 calc R
H30C H 1.0410 0.2683 0.2894 0.336 Uiso 1 1 calc R
C31 C 0.80420(18) 0.08773(19) 0.06928(10) 0.0428(12) Uani 1 1 d .
C32 C 0.83371(18) 0.08198(18) 0.09523(10) 0.0407(11) Uani 1 1 d .
H32 H 0.8499 0.1109 0.1042 0.049 Uiso 1 1 calc R
C33 C 0.83942(19) 0.03470(18) 0.10788(10) 0.0432(12) Uani 1 1 d .
C34 C 0.8147(2) -0.00762(18) 0.09536(10) 0.0427(12) Uani 1 1 d .
H34 H 0.8174 -0.0403 0.1047 0.051 Uiso 1 1 calc R
C35 C 0.78614(19) -0.00154(19) 0.06926(11) 0.0444(12) Uani 1 1 d .
C36 C 0.7809(2) 0.04648(19) 0.05640(11) 0.0437(12) Uani 1 1 d .
H36 H 0.7609 0.0507 0.0385 0.052 Uiso 1 1 calc R
C37 C 0.80097(19) 0.14025(17) 0.05422(10) 0.0382(11) Uani 1 1 d .
C38 C 0.87495(19) 0.02668(19) 0.13502(11) 0.0414(11) Uani 1 1 d .
C39 C 0.7630(2) -0.04799(19) 0.05424(10) 0.0421(12) Uani 1 1 d .

loop_
_atom_site_aniso_label
_atom_site_aniso_U_11
_atom_site_aniso_U_22
_atom_site_aniso_U_33
_atom_site_aniso_U_23
_atom_site_aniso_U_13
_atom_site_aniso_U_12
Co1 0.0407(5) 0.0415(5) 0.0399(5) 0.000 0.000 0.0040(4)
Co2 0.0390(4) 0.0381(4) 0.0416(4) -0.0040(3) 0.0023(3) 0.0006(3)
Co3 0.0436(6) 0.0357(5) 0.0395(5) 0.000 0.000 0.0020(4)
Co4 0.0675(5) 0.0691(5) 0.0172(4) -0.0061(3) 0.0049(3) -0.0019(4)
S1 0.0364(9) 0.0467(10) 0.0508(11) 0.000 0.000 -0.0046(8)
S2 0.0449(7) 0.0481(8) 0.0488(8) -0.0139(6) 0.0091(6) -0.0081(6)
S3 0.0393(10) 0.0407(10) 0.0584(11) 0.000 0.000 -0.0074(8)
S4 0.1054(14) 0.1029(14) 0.0362(8) -0.0225(8) 0.0184(8) 0.0059(11)
O1 0.035(2) 0.076(3) 0.0052(17) 0.000 0.000 -0.040(2)
O2 0.031(2) 0.053(3) 0.055(3) 0.000 0.000 -0.004(2)
O3 0.034(3) 0.047(3) 0.074(3) 0.000 0.000 -0.005(2)
O4 0.0442(19) 0.0434(19) 0.0387(18) -0.0080(15) 0.0038(14) -0.0091(15)
O5 0.057(2) 0.049(2) 0.0416(19) -0.0135(16) 0.0104(16) -0.0037(17)
O6 0.070(2) 0.057(2) 0.052(2) -0.0215(18) 0.0197(19) -0.0046(18)
O7 0.0421(19) 0.0411(18) 0.0372(17) 0.0005(14) 0.0034(14) -0.0029(15)
O8 0.041(3) 0.037(3) 0.051(3) 0.000 0.000 -0.004(2)
O9 0.032(3) 0.049(3) 0.077(4) 0.000 0.000 -0.007(2)
O10 0.028(2) 0.028(2) 0.084(5) 0.000 0.000 0.000
O11 0.093(3) 0.088(3) 0.035(2) -0.0169(19) 0.014(2) 0.005(2)
O12 0.119(4) 0.127(4) 0.056(3) -0.045(3) 0.026(3) 0.002(3)
O13 0.075(3) 0.092(3) 0.0236(18) -0.0205(19) -0.0049(17) -0.003(2)
O14 0.061(2) 0.0391(19) 0.045(2) 0.0003(16) 0.0023(17) 0.0032(17)
O15 0.055(2) 0.0390(19) 0.047(2) 0.0018(15) -0.0040(17) -0.0028(16)
O16 0.066(2) 0.054(2) 0.0360(19) -0.0007(16) -0.0017(16) -0.0012(18)
O17 0.061(2) 0.058(2) 0.0374(19) 0.0006(17) 0.0021(16) 0.0047(18)
O18 0.067(2) 0.044(2) 0.0352(18) 0.0001(16) 0.0002(16) 0.0000(17)
O19 0.052(2) 0.049(2) 0.043(2) -0.0004(16) -0.0032(16) -0.0060(16)
C1 0.036(3) 0.040(3) 0.039(3) -0.011(2) 0.001(2) 0.002(2)
C2 0.039(3) 0.046(3) 0.044(3) -0.002(2) -0.001(2) 0.009(2)
C3 0.068(4) 0.041(3) 0.069(4) -0.005(3) 0.008(3) -0.010(3)
C4 0.110(5) 0.045(3) 0.070(4) -0.019(3) 0.023(4) 0.007(3)
C5 0.069(4) 0.049(3) 0.051(3) -0.003(3) 0.014(3) -0.002(3)
C6 0.040(3) 0.049(3) 0.048(3) -0.010(2) 0.000(2) 0.001(2)
C7 0.212(11) 0.055(4) 0.103(6) -0.007(4) 0.081(7) 0.004(6)
C8 0.265(17) 0.170(12) 0.155(11) -0.092(10) 0.017(11) -0.081(12)
C9 0.39(2) 0.050(5) 0.174(11) 0.027(6) 0.119(12) 0.099(8)
C10 0.337(18) 0.064(5) 0.128(8) -0.017(5) 0.128(10) 0.002(7)
C11 0.027(2) 0.033(3) 0.059(3) -0.017(2) 0.001(2) -0.003(2)
C12 0.045(3) 0.054(3) 0.073(4) -0.020(3) 0.011(3) -0.003(3)
C13 0.044(4) 0.150(7) 0.149(7) -0.112(6) 0.010(4) -0.002(4)
C14 0.038(4) 0.114(6) 0.170(8) -0.086(6) -0.001(4) 0.011(4)
C15 0.045(4) 0.087(5) 0.164(8) -0.066(5) 0.007(4) -0.005(3)
C16 0.042(3) 0.047(3) 0.096(5) -0.018(3) 0.007(3) -0.004(2)
C17 0.072(6) 0.210(12) 0.224(13) -0.132(10) -0.009(7) -0.005(7)
C18 0.093(6) 0.141(8) 0.227(11) -0.107(8) -0.020(7) 0.045(6)
C19 0.095(7) 0.186(10) 0.202(12) -0.104(9) 0.028(7) -0.015(7)
C20 0.253(18) 0.202(15) 0.251(17) -0.050(12) 0.011(15) 0.014(13)
C21 0.084(5) 0.109(5) 0.027(3) -0.024(3) -0.004(3) 0.012(4)
C22 0.113(6) 0.109(5) 0.029(3) -0.014(3) 0.014(3) 0.008(4)
C23 0.144(8) 0.151(8) 0.028(3) -0.041(4) -0.005(4) 0.004(6)
C24 0.232(13) 0.155(9) 0.050(5) -0.052(6) -0.017(7) 0.008(9)
C25 0.174(9) 0.143(8) 0.035(4) -0.040(4) -0.042(5) 0.030(7)
C26 0.110(6) 0.120(6) 0.031(3) -0.022(3) -0.023(3) 0.009(5)
C27 0.291(16) 0.226(13) 0.104(8) -0.110(9) -0.064(9) 0.078(12)
C28 0.44(2) 0.284(17) 0.057(6) -0.076(8) -0.023(10) 0.103(16)
C29 0.363(19) 0.31(2) 0.175(13) -0.170(14) -0.131(13) 0.048(16)
C30 0.50(3) 0.172(12) 0.168(12) -0.111(10) -0.142(15) 0.073(15)
C31 0.045(3) 0.051(3) 0.032(3) -0.005(2) 0.010(2) 0.007(2)
C32 0.053(3) 0.036(3) 0.033(2) -0.008(2) 0.007(2) -0.004(2)
C33 0.051(3) 0.043(3) 0.035(3) -0.004(2) 0.005(2) 0.000(2)
C34 0.063(3) 0.032(3) 0.033(3) 0.003(2) 0.008(2) 0.004(2)
C35 0.050(3) 0.049(3) 0.034(3) -0.001(2) 0.006(2) 0.003(2)
C36 0.052(3) 0.049(3) 0.030(2) 0.001(2) -0.008(2) 0.003(2)
C37 0.048(3) 0.027(2) 0.039(3) 0.000(2) -0.002(2) -0.007(2)
C38 0.051(3) 0.040(3) 0.033(3) -0.002(2) 0.008(2) 0.001(2)
C39 0.057(3) 0.039(3) 0.030(3) -0.002(2) -0.003(2) 0.003(2)

loop_
_atom_type_symbol
_atom_type_description
_atom_type_scat_dispersion_real
_atom_type_scat_dispersion_imag
_atom_type_scat_source
C C 0.0033 0.0016 'International Tables Vol C Tables 4.2.6.8 and 6.1.1.4'
H H 0.0000 0.0000 'International Tables Vol C Tables 4.2.6.8 and 6.1.1.4'
O O 0.0106 0.0060 'International Tables Vol C Tables 4.2.6.8 and 6.1.1.4'
S S 0.1246 0.1234 'International Tables Vol C Tables 4.2.6.8 and 6.1.1.4'
Co Co 0.3494 0.9721 'International Tables Vol C Tables 4.2.6.8 and 6.1.1.4'

loop_
_geom_angle_atom_site_label_1
_geom_angle_atom_site_label_2
_geom_angle_atom_site_label_3
_geom_angle
_geom_angle_site_symmetry_1
_geom_angle_site_symmetry_3
O19 Co1 O19 83.12(19) 4_665 11_665
O19 Co1 O4 176.12(14) 4_665 10
O19 Co1 O4 94.11(13) 11_665 10
O19 Co1 O4 94.11(13) 4_665 .
O19 Co1 O4 176.12(14) 11_665 .
O4 Co1 O4 88.52(18) 10 .
O19 Co1 O2 88.27(14) 4_665 .
O19 Co1 O2 88.27(14) 11_665 .
O4 Co1 O2 88.93(12) 10 .
O4 Co1 O2 88.93(12) . .
O19 Co1 O1 96.75(14) 4_665 .
O19 Co1 O1 96.75(14) 11_665 .
O4 Co1 O1 86.26(12) 10 .
O4 Co1 O1 86.26(12) . .
O2 Co1 O1 173.28(18) . .
O14 Co2 O18 84.34(14) . 4_665
O14 Co2 O4 177.15(14) . .
O18 Co2 O4 93.39(14) 4_665 .
O14 Co2 O7 93.90(13) . .
O18 Co2 O7 176.99(13) 4_665 .
O4 Co2 O7 88.30(12) . .
O14 Co2 O5 89.18(13) . .
O18 Co2 O5 88.78(14) 4_665 .
O4 Co2 O5 89.05(13) . .
O7 Co2 O5 88.76(13) . .
O14 Co2 O1 96.56(14) . .
O18 Co2 O1 97.13(14) 4_665 .
O4 Co2 O1 85.42(13) . .
O7 Co2 O1 85.48(13) . .
O5 Co2 O1 172.12(15) . .
O15 Co3 O15 83.31(19) 10 .
O15 Co3 O8 90.31(13) 10 .
O15 Co3 O8 90.31(13) . .
O15 Co3 O7 176.72(13) 10 .
O15 Co3 O7 93.83(13) . .
O8 Co3 O7 88.08(12) . .
O15 Co3 O7 93.83(13) 10 10
O15 Co3 O7 176.72(13) . 10
O8 Co3 O7 88.08(12) . 10
O7 Co3 O7 88.98(17) . 10
O15 Co3 O1 95.84(14) 10 .
O15 Co3 O1 95.84(14) . .
O8 Co3 O1 171.76(17) . .
O7 Co3 O1 86.04(12) . .
O7 Co3 O1 86.04(12) 10 .
O17 Co4 O16 83.92(14) 4_665 .
O17 Co4 O13 93.87(16) 4_665 .
O16 Co4 O13 176.57(16) . .
O17 Co4 O13 176.87(16) 4_665 3_645
O16 Co4 O13 93.77(16) . 3_645
O13 Co4 O13 88.3(2) . 3_645
O17 Co4 O11 89.15(16) 4_665 .
O16 Co4 O11 88.31(16) . .
O13 Co4 O11 89.04(16) . .
O13 Co4 O11 88.66(15) 3_645 .
O17 Co4 O10 96.50(17) 4_665 .
O16 Co4 O10 96.85(17) . .
O13 Co4 O10 85.99(17) . .
O13 Co4 O10 85.86(16) 3_645 .
O11 Co4 O10 172.7(2) . .
O3 S1 O2 114.9(3) . .
O3 S1 C2 107.3(2) . 10
O2 S1 C2 110.23(19) . 10
O3 S1 C2 107.3(2) . .
O2 S1 C2 110.23(19) . .
C2 S1 C2 106.5(3) 10 .
O5 S2 O6 115.8(2) . .
O5 S2 C12 109.8(2) . .
O6 S2 C12 107.2(2) . .
O5 S2 C6 110.1(2) . .
O6 S2 C6 107.5(2) . .
C12 S2 C6 106.0(3) . .
O9 S3 O8 115.6(3) . .
O9 S3 C16 108.4(2) . .
O8 S3 C16 109.7(2) . .
O9 S3 C16 108.4(2) . 10
O8 S3 C16 109.7(2) . 10
C16 S3 C16 104.5(4) . 10
O12 S4 O11 115.5(3) . .
O12 S4 C26 108.4(3) . 3_645
O11 S4 C26 109.4(3) . 3_645
O12 S4 C22 107.4(3) . .
O11 S4 C22 108.9(3) . .
C26 S4 C22 106.8(4) 3_645 .
Co1 O1 Co3 135.8(2) . .
Co1 O1 Co2 81.80(11) . .
Co3 O1 Co2 82.10(11) . .
Co1 O1 Co2 81.80(11) . 10
Co3 O1 Co2 82.10(11) . 10
Co2 O1 Co2 136.2(2) . 10
S1 O2 Co1 118.7(3) . .
C1 O4 Co1 132.4(3) . .
C1 O4 Co2 131.1(3) . .
Co1 O4 Co2 93.68(13) . .
S2 O5 Co2 119.6(2) . .
C11 O7 Co2 131.1(3) . .
C11 O7 Co3 132.9(3) . .
Co2 O7 Co3 93.89(13) . .
S3 O8 Co3 120.2(3) . .
Co4 O10 Co4 82.00(12) 2_755 3_645
Co4 O10 Co4 82.00(12) 2_755 4_665
Co4 O10 Co4 136.2(3) 3_645 4_665
Co4 O10 Co4 136.2(3) 2_755 .
Co4 O10 Co4 82.00(12) 3_645 .
Co4 O10 Co4 82.00(12) 4_665 .
S4 O11 Co4 119.4(3) . .
C21 O13 Co4 130.8(4) . .
C21 O13 Co4 133.0(4) . 4_665
Co4 O13 Co4 93.38(13) . 4_665
C37 O14 Co2 128.4(3) . .
C37 O15 Co3 128.3(3) . .
C38 O16 Co4 127.6(3) . .
C38 O17 Co4 128.1(3) . 3_645
C39 O18 Co2 128.6(3) . 3_645
C39 O19 Co1 127.7(3) . 3_645
O4 C1 C6 124.1(4) . .
O4 C1 C2 122.9(4) . .
C6 C1 C2 112.8(4) . .
C3 C2 C1 122.6(5) . .
C3 C2 S1 114.7(4) . .
C1 C2 S1 122.5(4) . .
C2 C3 C4 121.6(5) . .
C2 C3 H3 119.2 . .
C4 C3 H3 119.2 . .
C5 C4 C3 117.4(5) . .
C5 C4 C7 122.8(6) . .
C3 C4 C7 119.3(6) . .
C4 C5 C6 121.4(5) . .
C4 C5 H5 119.3 . .
C6 C5 H5 119.3 . .
C5 C6 C1 123.5(5) . .
C5 C6 S2 113.9(4) . .
C1 C6 S2 122.5(4) . .
C8 C7 C10 101.9(10) . .
C8 C7 C9 115.2(10) . .
C10 C7 C9 114.1(9) . .
C8 C7 C4 110.2(8) . .
C10 C7 C4 109.3(6) . .
C9 C7 C4 106.1(7) . .
C7 C8 H8A 109.5 . .
C7 C8 H8B 109.5 . .
H8A C8 H8B 109.5 . .
C7 C8 H8C 109.5 . .
H8A C8 H8C 109.5 . .
H8B C8 H8C 109.5 . .
C7 C9 H9A 109.5 . .
C7 C9 H9B 109.5 . .
H9A C9 H9B 109.5 . .
C7 C9 H9C 109.5 . .
H9A C9 H9C 109.5 . .
H9B C9 H9C 109.5 . .
C7 C10 H10A 109.5 . .
C7 C10 H10B 109.5 . .
H10A C10 H10B 109.5 . .
C7 C10 H10C 109.5 . .
H10A C10 H10C 109.5 . .
H10B C10 H10C 109.5 . .
O7 C11 C12 123.8(4) . .
O7 C11 C16 122.3(4) . .
C12 C11 C16 113.5(4) . .
C13 C12 C11 122.7(5) . .
C13 C12 S2 114.1(4) . .
C11 C12 S2 123.2(4) . .
C12 C13 C14 122.0(6) . .
C12 C13 H13 119.0 . .
C14 C13 H13 119.0 . .
C15 C14 C13 116.7(6) . .
C15 C14 C17 119.1(7) . .
C13 C14 C17 124.2(6) . .
C14 C15 C16 121.0(6) . .
C14 C15 H15 119.5 . .
C16 C15 H15 119.5 . .
C11 C16 C15 123.6(6) . .
C11 C16 S3 123.7(4) . .
C15 C16 S3 112.6(5) . .
C18 C17 C19 115.1(9) . .
C18 C17 C14 111.1(8) . .
C19 C17 C14 104.9(8) . .
C18 C17 C20 107.4(9) . .
C19 C17 C20 104.4(8) . .
C14 C17 C20 114.1(11) . .
C17 C18 H18A 109.5 . .
C17 C18 H18B 109.5 . .
H18A C18 H18B 109.5 . .
C17 C18 H18C 109.5 . .
H18A C18 H18C 109.5 . .
H18B C18 H18C 109.5 . .
C17 C19 H19A 109.5 . .
C17 C19 H19B 109.5 . .
H19A C19 H19B 109.5 . .
C17 C19 H19C 109.5 . .
H19A C19 H19C 109.5 . .
H19B C19 H19C 109.5 . .
C17 C20 H20A 109.5 . .
C17 C20 H20B 109.5 . .
H20A C20 H20B 109.5 . .
C17 C20 H20C 109.5 . .
H20A C20 H20C 109.5 . .
H20B C20 H20C 109.5 . .
O13 C21 C22 124.0(6) . .
O13 C21 C26 121.0(6) . .
C22 C21 C26 114.8(5) . .
C21 C22 C23 120.9(8) . .
C21 C22 S4 123.8(5) . .
C23 C22 S4 114.9(6) . .
C24 C23 C22 123.0(9) . .
C24 C23 H23 118.5 . .
C22 C23 H23 118.5 . .
C25 C24 C23 117.3(7) . .
C25 C24 C27 120.6(11) . .
C23 C24 C27 122.0(11) . .
C24 C25 C26 121.4(9) . .
C24 C25 H25 119.3 . .
C26 C25 H25 119.3 . .
C25 C26 C21 121.4(7) . .
C25 C26 S4 113.7(6) . 4_665
C21 C26 S4 124.4(4) . 4_665
C30 C27 C24 105.3(10) . .
C30 C27 C29 114.5(11) . .
C24 C27 C29 111.8(10) . .
C30 C27 C28 109.6(10) . .
C24 C27 C28 106.8(10) . .
C29 C27 C28 108.6(9) . .
C27 C28 H28A 109.5 . .
C27 C28 H28B 109.5 . .
H28A C28 H28B 109.5 . .
C27 C28 H28C 109.5 . .
H28A C28 H28C 109.5 . .
H28B C28 H28C 109.5 . .
C27 C29 H29A 109.5 . .
C27 C29 H29B 109.5 . .
H29A C29 H29B 109.5 . .
C27 C29 H29C 109.5 . .
H29A C29 H29C 109.5 . .
H29B C29 H29C 109.5 . .
C27 C30 H30A 109.5 . .
C27 C30 H30B 109.5 . .
H30A C30 H30B 109.5 . .
C27 C30 H30C 109.5 . .
H30A C30 H30C 109.5 . .
H30B C30 H30C 109.5 . .
C36 C31 C32 120.4(5) . .
C36 C31 C37 120.5(4) . .
C32 C31 C37 119.0(4) . .
C33 C32 C31 119.7(5) . .
C33 C32 H32 120.2 . .
C31 C32 H32 120.2 . .
C32 C33 C34 120.5(5) . .
C32 C33 C38 120.7(4) . .
C34 C33 C38 118.8(4) . .
C35 C34 C33 119.2(4) . .
C35 C34 H34 120.4 . .
C33 C34 H34 120.4 . .
C34 C35 C36 119.9(5) . .
C34 C35 C39 119.2(4) . .
C36 C35 C39 120.8(4) . .
C31 C36 C35 120.3(5) . .
C31 C36 H36 119.9 . .
C35 C36 H36 119.9 . .
O14 C37 O15 125.0(4) . .
O14 C37 C31 118.1(4) . .
O15 C37 C31 116.8(4) . .
O16 C38 O17 125.8(5) . .
O16 C38 C33 116.5(4) . .
O17 C38 C33 117.6(4) . .
O18 C39 O19 124.3(5) . .
O18 C39 C35 119.1(4) . .
O19 C39 C35 116.3(4) . .

loop_
_geom_bond_atom_site_label_1
_geom_bond_atom_site_label_2
_geom_bond_distance
_geom_bond_site_symmetry_2
Co1 O19 2.009(3) 4_665
Co1 O19 2.009(3) 11_665
Co1 O4 2.077(3) 10
Co1 O4 2.077(3) .
Co1 O2 2.116(5) .
Co1 O1 2.305(4) .
Co2 O14 2.000(3) .
Co2 O18 2.010(3) 4_665
Co2 O4 2.084(3) .
Co2 O7 2.087(3) .
Co2 O5 2.099(3) .
Co2 O1 2.331(2) .
Co3 O15 2.014(3) 10
Co3 O15 2.014(3) .
Co3 O8 2.085(4) .
Co3 O7 2.085(3) .
Co3 O7 2.085(3) 10
Co3 O1 2.311(4) .
Co4 O17 2.012(4) 4_665
Co4 O16 2.014(4) .
Co4 O13 2.079(4) .
Co4 O13 2.085(4) 3_645
Co4 O11 2.098(4) .
Co4 O10 2.309(3) .
S1 O3 1.425(5) .
S1 O2 1.442(5) .
S1 C2 1.778(5) 10
S1 C2 1.778(5) .
S2 O5 1.426(4) .
S2 O6 1.435(4) .
S2 C12 1.758(6) .
S2 C6 1.772(5) .
S3 O9 1.407(5) .
S3 O8 1.450(5) .
S3 C16 1.753(6) .
S3 C16 1.753(6) 10
S4 O12 1.413(5) .
S4 O11 1.451(4) .
S4 C26 1.760(8) 3_645
S4 C22 1.762(8) .
O1 Co2 2.331(2) 10
O4 C1 1.313(5) .
O7 C11 1.292(5) .
O10 Co4 2.309(3) 2_755
O10 Co4 2.309(3) 3_645
O10 Co4 2.309(3) 4_665
O13 C21 1.314(6) .
O13 Co4 2.085(4) 4_665
O14 C37 1.248(5) .
O15 C37 1.268(5) .
O16 C38 1.245(6) .
O17 C38 1.242(6) .
O17 Co4 2.012(4) 3_645
O18 C39 1.234(6) .
O18 Co2 2.010(3) 3_645
O19 C39 1.284(6) .
O19 Co1 2.009(3) 3_645
C1 C6 1.410(7) .
C1 C2 1.437(7) .
C2 C3 1.381(7) .
C3 C4 1.377(8) .
C3 H3 0.9500 .
C4 C5 1.373(8) .
C4 C7 1.550(8) .
C5 C6 1.383(7) .
C5 H5 0.9500 .
C7 C8 1.522(13) .
C7 C10 1.527(10) .
C7 C9 1.539(11) .
C8 H8A 0.9800 .
C8 H8B 0.9800 .
C8 H8C 0.9800 .
C9 H9A 0.9800 .
C9 H9B 0.9800 .
C9 H9C 0.9800 .
C10 H10A 0.9800 .
C10 H10B 0.9800 .
C10 H10C 0.9800 .
C11 C12 1.430(7) .
C11 C16 1.430(7) .
C12 C13 1.397(8) .
C13 C14 1.421(10) .
C13 H13 0.9500 .
C14 C15 1.390(10) .
C14 C17 1.536(10) .
C15 C16 1.417(8) .
C15 H15 0.9500 .
C17 C18 1.457(10) .
C17 C19 1.532(12) .
C17 C20 1.629(14) .
C18 H18A 0.9800 .
C18 H18B 0.9800 .
C18 H18C 0.9800 .
C19 H19A 0.9800 .
C19 H19B 0.9800 .
C19 H19C 0.9800 .
C20 H20A 0.9800 .
C20 H20B 0.9800 .
C20 H20C 0.9800 .
C21 C22 1.399(9) .
C21 C26 1.443(9) .
C22 C23 1.400(9) .
C23 C24 1.358(14) .
C23 H23 0.9500 .
C24 C25 1.383(14) .
C24 C27 1.569(10) .
C25 C26 1.385(9) .
C25 H25 0.9500 .
C26 S4 1.760(8) 4_665
C27 C30 1.512(13) .
C27 C29 1.486(14) .
C27 C28 1.557(14) .
C28 H28A 0.9800 .
C28 H28B 0.9800 .
C28 H28C 0.9800 .
C29 H29A 0.9800 .
C29 H29B 0.9800 .
C29 H29C 0.9800 .
C30 H30A 0.9800 .
C30 H30B 0.9800 .
C30 H30C 0.9800 .
C31 C36 1.361(7) .
C31 C32 1.384(7) .
C31 C37 1.525(7) .
C32 C33 1.362(7) .
C32 H32 0.9500 .
C33 C34 1.394(7) .
C33 C38 1.525(7) .
C34 C35 1.376(7) .
C34 H34 0.9500 .
C35 C36 1.382(7) .
C35 C39 1.507(7) .
C36 H36 0.9500 .

loop_
_platon_squeeze_void_nr
_platon_squeeze_void_average_x
_platon_squeeze_void_average_y
_platon_squeeze_void_average_z
_platon_squeeze_void_volume
_platon_squeeze_void_count_electrons
1 0.000 0.000 0.000 620.1 140.2
2 0.495 -0.006 0.015 13665.7 2321.8
3 0.000 0.000 0.500 956.9 313.1
4 0.500 0.500 0.000 956.9 313.1
5 0.500 0.500 0.500 620.0 140.2
